data_7054895
loop_
_publ_author_name
'Hameed, Aminah'
'Shafiq, Zahid'
'Yaqub, Muhammad'
'Hussain, Mazhar'
'Ahmad, Hafiz Badaruddin'
'Tahir, Muhammad Nawaz'
'Naseer, Muhammad Moazzam'

_publ_section_title
;
 Robustness of a thioamide {&#x22EF;H--N--C&#xE001;S}2synthon: synthesis
 and the effect of substituents on the formation of layered to cage-like
 supramolecular networks in coumarin--thiosemicarbazone hybrids
;
_journal_issue 8
_journal_name_full 'New J. Chem.'
_journal_page_first 6052
_journal_paper_doi 10.1039/C5NJ00734H
_journal_volume 39
_journal_year 2015
_chemical_formula_iupac 'C52 H46 N6 O9  S2'
_chemical_formula_moiety '2(C25 H21 N3 O4 S), 0.5(C4 H8 O2)'
_chemical_formula_sum 'C52 H46 N6 O9 S2'
_chemical_formula_weight 963.06
_chemical_name_systematic (2E)-N-(2,4-dichlorophenyl)-2-(2,3,4,4a-tetrahydro-1H-xanthen-1-ylidene)hydrazinecarbothioamide
_space_group_crystal_system monoclinic
_space_group_IT_number 14
_space_group_name_Hall '-P 2ybc'
_space_group_name_H-M_alt 'P 1 21/c 1'
_symmetry_space_group_name_Hall '-P 2ybc'
_symmetry_space_group_name_H-M 'P 1 21/c 1'
_atom_sites_solution_hydrogens geom
_atom_sites_solution_primary direct
_atom_sites_solution_secondary difmap
_audit_creation_method SHELXL-97
_audit_update_record
;
2015-03-24 deposited with the CCDC.
2015-06-02 downloaded from the CCDC.
;
_cell_angle_alpha 90
_cell_angle_beta 102.698(2)
_cell_angle_gamma 90
_cell_formula_units_Z 4
_cell_length_a 13.2436(6)
_cell_length_b 18.3753(10)
_cell_length_c 19.6353(11)
_cell_measurement_reflns_used 6744
_cell_measurement_temperature 296(2)
_cell_measurement_theta_max 27.000
_cell_measurement_theta_min 2.362
_cell_volume 4661.5(4)
_computing_cell_refinement 'SAINT (Bruker, 2007)'
_computing_data_collection 'APEX2 (Bruker, 2007)'
_computing_data_reduction 'SAINT (Bruker, 2007)'
_computing_molecular_graphics 'ORTEP-3 for Windows (Farrugia, 1997) and PLATON (Spek, 2009)'
_computing_publication_material
;
WinGX (Farrugia, 1999) and PLATON (Spek, 2009)
;
_computing_structure_refinement 'SHELXL97 (Sheldrick, 2008)'
_computing_structure_solution 'SHELXS97 (Sheldrick, 2008)'
_diffrn_ambient_temperature 296(2)
_diffrn_detector_area_resol_mean 7.70
_diffrn_measured_fraction_theta_full 0.998
_diffrn_measured_fraction_theta_max 0.998
_diffrn_measurement_device_type 'Bruker Kappa APEXII CCD'
_diffrn_measurement_method \w
_diffrn_radiation_monochromator graphite
_diffrn_radiation_source 'fine-focus sealed tube'
_diffrn_radiation_type MoK\a
_diffrn_radiation_wavelength 0.71073
_diffrn_reflns_av_R_equivalents 0.0362
_diffrn_reflns_av_unetI/netI 0.0410
_diffrn_reflns_limit_h_max 16
_diffrn_reflns_limit_h_min -11
_diffrn_reflns_limit_k_max 23
_diffrn_reflns_limit_k_min -23
_diffrn_reflns_limit_l_max 25
_diffrn_reflns_limit_l_min -25
_diffrn_reflns_number 38623
_diffrn_reflns_theta_full 27.00
_diffrn_reflns_theta_max 27.00
_diffrn_reflns_theta_min 2.362
_diffrn_standards_number 0
_exptl_absorpt_coefficient_mu 0.180
_exptl_absorpt_correction_T_max 0.955
_exptl_absorpt_correction_T_min 0.930
_exptl_absorpt_correction_type multi-scan
_exptl_absorpt_process_details '(SADABS; Bruker, 2005)'
_exptl_crystal_colour white
_exptl_crystal_density_diffrn 1.372
_exptl_crystal_density_method 'not measured'
_exptl_crystal_description prism
_exptl_crystal_F_000 2016
_exptl_crystal_size_max 0.42
_exptl_crystal_size_mid 0.28
_exptl_crystal_size_min 0.26
_refine_diff_density_max 0.301
_refine_diff_density_min -0.280
_refine_diff_density_rms 0.043
_refine_ls_extinction_method none
_refine_ls_goodness_of_fit_ref 1.015
_refine_ls_hydrogen_treatment constr
_refine_ls_matrix_type full
_refine_ls_number_parameters 634
_refine_ls_number_reflns 10150
_refine_ls_number_restraints 5
_refine_ls_restrained_S_all 1.067
_refine_ls_R_factor_all 0.0767
_refine_ls_R_factor_gt 0.0436
_refine_ls_shift/su_max 0.001
_refine_ls_shift/su_mean 0.000
_refine_ls_structure_factor_coef Fsqd
_refine_ls_weighting_details 'calc w=1/[\s^2^(Fo^2^)+(0.0483P)^2^+1.4104P] where P=(Fo^2^+2Fc^2^)/3'
_refine_ls_weighting_scheme calc
_refine_ls_wR_factor_gt 0.1013
_refine_ls_wR_factor_ref 0.1200
_reflns_number_gt 6744
_reflns_number_total 10150
_reflns_threshold_expression I>2\s(I)
_cod_data_source_file c5nj00734h2.cif
_cod_data_source_block I
_cod_depositor_comments 'Adding full bibliography for 7054894--7054896.cif.'
_cod_original_formula_sum 'C52 H46 N6 O9  S2'
_cod_database_code 7054895
_shelx_space_group_comment
;
The symmetry employed for this shelxl refinement is uniquely defined
by the following loop, which should always be used as a source of
symmetry information in preference to the above space-group names.
They are only intended as comments.
;
_shelxl_version_number 2014/6

loop_
_space_group_symop_operation_xyz
'x, y, z'
'-x, y+1/2, -z+1/2'
'-x, -y, -z'
'x, -y-1/2, z-1/2'

loop_
_atom_site_label
_atom_site_type_symbol
_atom_site_fract_x
_atom_site_fract_y
_atom_site_fract_z
_atom_site_U_iso_or_equiv
_atom_site_adp_type
_atom_site_occupancy
_atom_site_site_symmetry_order
_atom_site_calc_flag
_atom_site_refinement_flags_posn
_atom_site_refinement_flags_adp
_atom_site_refinement_flags_occupancy
_atom_site_disorder_assembly
_atom_site_disorder_group
S1 S 0.29583(4) 0.09465(3) -0.05992(3) 0.05319(16) Uani 1 1 d . . . . .
O1 O 0.38546(11) -0.29623(8) 0.34935(8) 0.0592(4) Uani 1 1 d . . . . .
O2 O 0.22971(11) -0.30168(8) 0.28176(8) 0.0514(4) Uani 1 1 d . . . . .
O3 O 0.45688(10) -0.10847(8) 0.25288(8) 0.0516(4) Uani 1 1 d . . . . .
O4 O 0.48321(11) 0.39569(8) -0.03421(9) 0.0610(4) Uani 1 1 d . . . . .
N1 N 0.47958(12) 0.04083(8) 0.11635(8) 0.0413(4) Uani 1 1 d . . . . .
N2 N 0.41309(12) 0.03813(8) 0.05189(8) 0.0449(4) Uani 1 1 d . . . . .
H2 H 0.3929 -0.0032 0.0333 0.054 Uiso 1 1 calc R U . . .
N3 N 0.41647(12) 0.16182(8) 0.04894(8) 0.0426(4) Uani 1 1 d . . . . .
H3A H 0.4658 0.1591 0.0856 0.051 Uiso 1 1 calc R U . . .
C1 C 0.32264(15) -0.26756(11) 0.30359(11) 0.0425(5) Uani 1 1 d . . . . .
C2 C 0.15129(15) -0.27212(11) 0.23135(10) 0.0427(5) Uani 1 1 d . . . . .
C3 C 0.05785(16) -0.30819(12) 0.21744(12) 0.0552(6) Uani 1 1 d . . . . .
H3 H 0.0493 -0.3509 0.2409 0.066 Uiso 1 1 calc R U . . .
C4 C -0.02241(17) -0.27974(13) 0.16821(13) 0.0590(6) Uani 1 1 d . . . . .
H4 H -0.0861 -0.3033 0.1586 0.071 Uiso 1 1 calc R U . . .
C5 C -0.00998(17) -0.21700(13) 0.13297(13) 0.0621(6) Uani 1 1 d . . . . .
H5 H -0.0650 -0.1985 0.0996 0.075 Uiso 1 1 calc R U . . .
C6 C 0.08381(18) -0.18140(13) 0.14694(13) 0.0610(6) Uani 1 1 d . . . . .
H6 H 0.0920 -0.1390 0.1228 0.073 Uiso 1 1 calc R U . . .
C7 C 0.16693(15) -0.20871(11) 0.19732(11) 0.0451(5) Uani 1 1 d . . . . .
C8 C 0.26580(16) -0.17311(11) 0.21783(11) 0.0488(5) Uani 1 1 d . . . . .
H8 H 0.2784 -0.1307 0.1952 0.059 Uiso 1 1 calc R U . . .
C9 C 0.33962(15) -0.20030(11) 0.26899(10) 0.0413(5) Uani 1 1 d . . . . .
C10 C 0.44306(15) -0.16648(11) 0.29727(11) 0.0465(5) Uani 1 1 d . . . . .
H10A H 0.4465 -0.1484 0.3441 0.056 Uiso 1 1 calc R U . . .
H10B H 0.4973 -0.2024 0.2992 0.056 Uiso 1 1 calc R U . . .
C11 C 0.54947(14) -0.07190(10) 0.26842(10) 0.0398(5) Uani 1 1 d . . . . .
C12 C 0.62356(15) -0.08083(11) 0.32981(11) 0.0468(5) Uani 1 1 d . . . . .
H12 H 0.6138 -0.1146 0.3630 0.056 Uiso 1 1 calc R U . . .
C13 C 0.71219(16) -0.03874(12) 0.34091(12) 0.0535(6) Uani 1 1 d . . . . .
H13 H 0.7625 -0.0448 0.3818 0.064 Uiso 1 1 calc R U . . .
C14 C 0.72710(16) 0.01173(12) 0.29264(13) 0.0562(6) Uani 1 1 d . . . . .
H14 H 0.7862 0.0406 0.3014 0.067 Uiso 1 1 calc R U . . .
C15 C 0.65415(15) 0.01959(11) 0.23098(11) 0.0469(5) Uani 1 1 d . . . . .
H15 H 0.6647 0.0536 0.1981 0.056 Uiso 1 1 calc R U . . .
C16 C 0.56509(14) -0.02293(10) 0.21755(10) 0.0385(4) Uani 1 1 d . . . . .
C17 C 0.49093(14) -0.01832(10) 0.15083(10) 0.0413(5) Uani 1 1 d . . . . .
H17 H 0.4517 -0.0589 0.1333 0.050 Uiso 1 1 calc R U . . .
C18 C 0.37954(14) 0.10001(10) 0.01788(10) 0.0381(4) Uani 1 1 d . . . . .
C19 C 0.37939(14) 0.23212(10) 0.02523(10) 0.0394(4) Uani 1 1 d . . . . .
C20 C 0.27695(15) 0.25049(12) 0.02177(12) 0.0527(6) Uani 1 1 d . . . . .
H20 H 0.2321 0.2174 0.0355 0.063 Uiso 1 1 calc R U . . .
C21 C 0.24265(17) 0.31851(13) -0.00230(13) 0.0600(6) Uani 1 1 d . . . . .
H21 H 0.1737 0.3309 -0.0055 0.072 Uiso 1 1 calc R U . . .
C22 C 0.30853(16) 0.36846(12) -0.02178(12) 0.0539(6) Uani 1 1 d . . . . .
H22 H 0.2842 0.4141 -0.0382 0.065 Uiso 1 1 calc R U . . .
C23 C 0.41037(15) 0.35031(10) -0.01683(11) 0.0436(5) Uani 1 1 d . . . . .
C24 C 0.44617(14) 0.28178(10) 0.00710(10) 0.0399(5) Uani 1 1 d . . . . .
H24 H 0.5153 0.2696 0.0108 0.048 Uiso 1 1 calc R U . . .
C25 C 0.4472(2) 0.45639(13) -0.07729(15) 0.0728(7) Uani 1 1 d . . . . .
H25A H 0.3987 0.4403 -0.1183 0.109 Uiso 1 1 calc R U . . .
H25B H 0.5046 0.4799 -0.0906 0.109 Uiso 1 1 calc R U . . .
H25C H 0.4137 0.4901 -0.0521 0.109 Uiso 1 1 calc R U . . .
S2 S 0.67329(4) 0.13397(3) -0.01110(3) 0.05268(16) Uani 1 1 d . . . . .
O5 O 0.90139(11) -0.30144(7) 0.36770(8) 0.0556(4) Uani 1 1 d . . . . .
O6 O 0.74244(11) -0.32122(7) 0.30859(8) 0.0487(4) Uani 1 1 d . . . . .
O7 O 0.92207(9) -0.10619(7) 0.26497(7) 0.0439(3) Uani 1 1 d . . . . .
O8 O 1.00418(11) 0.38501(8) -0.02746(9) 0.0610(4) Uani 1 1 d . . . . .
N4 N 0.89303(11) 0.06942(8) 0.14337(8) 0.0356(4) Uani 1 1 d . . . . .
N5 N 0.80263(11) 0.07436(8) 0.09346(8) 0.0382(4) Uani 1 1 d . . . . .
H5A H 0.7597 0.0386 0.0876 0.046 Uiso 1 1 calc R U . . .
N6 N 0.84820(11) 0.18931(8) 0.06882(8) 0.0386(4) Uani 1 1 d . . . . .
H6A H 0.9031 0.1812 0.1006 0.046 Uiso 1 1 calc R U . . .
C26 C 0.82977(15) -0.27933(10) 0.32324(11) 0.0410(5) Uani 1 1 d . . . . .
C27 C 0.65758(15) -0.30228(10) 0.25683(11) 0.0419(5) Uani 1 1 d . . . . .
C28 C 0.57237(17) -0.34746(12) 0.24756(12) 0.0539(6) Uani 1 1 d . . . . .
H28 H 0.5725 -0.3884 0.2754 0.065 Uiso 1 1 calc R U . . .
C29 C 0.48709(17) -0.33039(13) 0.19598(13) 0.0574(6) Uani 1 1 d . . . . .
H29 H 0.4291 -0.3603 0.1890 0.069 Uiso 1 1 calc R U . . .
C30 C 0.48629(16) -0.26950(13) 0.15436(12) 0.0540(6) Uani 1 1 d . . . . .
H30 H 0.4282 -0.2588 0.1196 0.065 Uiso 1 1 calc R U . . .
C31 C 0.57139(15) -0.22498(12) 0.16452(11) 0.0480(5) Uani 1 1 d . . . . .
H31 H 0.5708 -0.1842 0.1364 0.058 Uiso 1 1 calc R U . . .
C32 C 0.65924(14) -0.24039(10) 0.21680(10) 0.0395(4) Uani 1 1 d . . . . .
C33 C 0.74967(14) -0.19481(10) 0.23314(10) 0.0400(4) Uani 1 1 d . . . . .
H33 H 0.7519 -0.1524 0.2076 0.048 Uiso 1 1 calc R U . . .
C34 C 0.83044(14) -0.21227(10) 0.28427(10) 0.0372(4) Uani 1 1 d . . . . .
C35 C 0.92769(14) -0.16911(10) 0.30725(11) 0.0422(5) Uani 1 1 d . . . . .
H35A H 0.9359 -0.1551 0.3558 0.051 Uiso 1 1 calc R U . . .
H35B H 0.9870 -0.1983 0.3029 0.051 Uiso 1 1 calc R U . . .
C36 C 1.00936(13) -0.06426(10) 0.27353(10) 0.0352(4) Uani 1 1 d . . . . .
C37 C 1.10018(15) -0.07829(11) 0.32243(11) 0.0446(5) Uani 1 1 d . . . . .
H37 H 1.1042 -0.1178 0.3525 0.054 Uiso 1 1 calc R U . . .
C38 C 1.18412(15) -0.03335(12) 0.32607(12) 0.0530(6) Uani 1 1 d . . . . .
H38 H 1.2450 -0.0429 0.3587 0.064 Uiso 1 1 calc R U . . .
C39 C 1.17957(16) 0.02551(12) 0.28228(13) 0.0559(6) Uani 1 1 d . . . . .
H39 H 1.2370 0.0555 0.2853 0.067 Uiso 1 1 calc R U . . .
C40 C 1.08909(14) 0.03988(11) 0.23380(11) 0.0448(5) Uani 1 1 d . . . . .
H40 H 1.0862 0.0797 0.2042 0.054 Uiso 1 1 calc R U . . .
C41 C 1.00241(13) -0.00409(9) 0.22857(10) 0.0343(4) Uani 1 1 d . . . . .
C42 C 0.90745(14) 0.00938(10) 0.17659(10) 0.0359(4) Uani 1 1 d . . . . .
H42 H 0.8566 -0.0264 0.1675 0.043 Uiso 1 1 calc R U . . .
C43 C 0.78013(14) 0.13439(10) 0.05357(10) 0.0354(4) Uani 1 1 d . . . . .
C44 C 0.83843(13) 0.25919(10) 0.03776(10) 0.0362(4) Uani 1 1 d . . . . .
C45 C 0.74711(15) 0.29841(11) 0.02983(12) 0.0464(5) Uani 1 1 d . . . . .
H45 H 0.6910 0.2793 0.0452 0.056 Uiso 1 1 calc R U . . .
C46 C 0.74053(16) 0.36579(11) -0.00092(13) 0.0545(6) Uani 1 1 d . . . . .
H46 H 0.6785 0.3914 -0.0076 0.065 Uiso 1 1 calc R U . . .
C47 C 0.82354(15) 0.39647(11) -0.02208(12) 0.0514(6) Uani 1 1 d . . . . .
H47 H 0.8177 0.4421 -0.0430 0.062 Uiso 1 1 calc R U . . .
C48 C 0.91535(14) 0.35836(10) -0.01168(11) 0.0417(5) Uani 1 1 d . . . . .
C49 C 0.92241(14) 0.28937(10) 0.01756(10) 0.0384(4) Uani 1 1 d . . . . .
H49 H 0.9840 0.2634 0.0235 0.046 Uiso 1 1 calc R U . . .
C50 C 0.99546(19) 0.44226(13) -0.07669(14) 0.0665(7) Uani 1 1 d . . . . .
H50A H 0.9479 0.4284 -0.1190 0.100 Uiso 1 1 calc R U . . .
H50B H 1.0621 0.4520 -0.0864 0.100 Uiso 1 1 calc R U . . .
H50C H 0.9704 0.4852 -0.0580 0.100 Uiso 1 1 calc R U . . .
O9A O 0.0558(2) 0.56574(15) 0.51067(15) 0.0753(7) Uani 0.653(3) 1 d D . P A 1
C51A C -0.0529(8) 0.5609(3) 0.4970(5) 0.0660(15) Uani 0.653(3) 1 d D . P A 1
H51A H -0.0815 0.6067 0.4768 0.079 Uiso 0.653(3) 1 calc R U P A 1
H51B H -0.0736 0.5550 0.5411 0.079 Uiso 0.653(3) 1 calc R U P A 1
C52A C 0.1001(5) 0.4999(4) 0.5511(3) 0.0668(11) Uani 0.653(3) 1 d D . P A 1
H52A H 0.0795 0.4972 0.5955 0.080 Uiso 0.653(3) 1 calc R U P A 1
H52B H 0.1750 0.4994 0.5593 0.080 Uiso 0.653(3) 1 calc R U P A 1
O9B O 0.0080(4) 0.5392(3) 0.5600(3) 0.0753(7) Uani 0.347(3) 1 d D . P A 2
C51B C -0.0426(18) 0.5788(8) 0.5026(11) 0.0660(15) Uani 0.347(3) 1 d D . P A 2
H51C H 0.0034 0.6064 0.4802 0.079 Uiso 0.347(3) 1 calc R U P A 2
H51D H -0.0980 0.6092 0.5118 0.079 Uiso 0.347(3) 1 calc R U P A 2
C52B C -0.0781(10) 0.5109(10) 0.4675(6) 0.0668(11) Uani 0.347(3) 1 d D . P A 2
H52C H -0.1341 0.5232 0.4283 0.080 Uiso 0.347(3) 1 calc R U P A 2
H52D H -0.1085 0.4827 0.4996 0.080 Uiso 0.347(3) 1 calc R U P A 2

loop_
_atom_site_aniso_label
_atom_site_aniso_U_11
_atom_site_aniso_U_22
_atom_site_aniso_U_33
_atom_site_aniso_U_23
_atom_site_aniso_U_13
_atom_site_aniso_U_12
S1 0.0627(4) 0.0467(3) 0.0392(3) 0.0052(2) -0.0125(2) -0.0147(2)
O1 0.0526(9) 0.0628(10) 0.0559(10) 0.0236(8) -0.0017(7) 0.0053(7)
O2 0.0459(8) 0.0490(8) 0.0548(9) 0.0177(7) 0.0015(7) -0.0012(6)
O3 0.0461(8) 0.0511(8) 0.0495(9) 0.0155(7) -0.0068(6) -0.0109(6)
O4 0.0477(9) 0.0399(8) 0.0894(13) 0.0151(8) 0.0023(8) -0.0011(6)
N1 0.0432(9) 0.0372(9) 0.0376(9) -0.0004(7) -0.0042(7) -0.0028(7)
N2 0.0554(10) 0.0341(9) 0.0367(9) -0.0005(7) -0.0082(7) -0.0078(7)
N3 0.0412(9) 0.0372(9) 0.0402(9) 0.0002(7) -0.0110(7) -0.0038(7)
C1 0.0435(11) 0.0443(11) 0.0400(11) 0.0048(9) 0.0097(9) 0.0033(9)
C2 0.0428(11) 0.0448(11) 0.0398(11) 0.0034(9) 0.0076(9) 0.0046(9)
C3 0.0514(13) 0.0545(13) 0.0569(15) 0.0072(11) 0.0061(11) -0.0071(10)
C4 0.0460(13) 0.0663(16) 0.0613(16) -0.0058(13) 0.0045(11) -0.0062(11)
C5 0.0481(14) 0.0666(16) 0.0614(16) 0.0028(13) -0.0099(11) 0.0061(11)
C6 0.0584(15) 0.0530(14) 0.0633(16) 0.0155(12) -0.0046(11) 0.0020(11)
C7 0.0432(12) 0.0432(11) 0.0460(12) 0.0042(10) 0.0035(9) 0.0033(9)
C8 0.0494(12) 0.0408(11) 0.0526(13) 0.0121(10) 0.0038(10) 0.0001(9)
C9 0.0400(11) 0.0417(11) 0.0413(11) 0.0032(9) 0.0073(9) 0.0024(8)
C10 0.0465(12) 0.0481(12) 0.0409(12) 0.0092(10) 0.0010(9) -0.0014(9)
C11 0.0391(11) 0.0360(10) 0.0398(11) -0.0033(9) -0.0012(8) 0.0009(8)
C12 0.0504(12) 0.0459(12) 0.0393(12) 0.0012(9) -0.0004(9) 0.0015(9)
C13 0.0477(12) 0.0575(14) 0.0453(13) -0.0059(11) -0.0116(10) 0.0007(10)
C14 0.0440(12) 0.0571(14) 0.0602(15) -0.0068(12) -0.0045(10) -0.0091(10)
C15 0.0460(12) 0.0436(11) 0.0475(13) -0.0021(10) 0.0025(9) -0.0046(9)
C16 0.0396(11) 0.0336(10) 0.0384(11) -0.0045(8) 0.0003(8) 0.0012(8)
C17 0.0443(11) 0.0364(10) 0.0385(11) -0.0015(9) -0.0011(8) -0.0050(8)
C18 0.0368(10) 0.0377(10) 0.0367(11) 0.0031(9) 0.0014(8) -0.0064(8)
C19 0.0373(11) 0.0377(10) 0.0378(11) -0.0031(8) -0.0038(8) -0.0007(8)
C20 0.0375(12) 0.0594(14) 0.0601(15) 0.0022(12) 0.0082(10) -0.0022(10)
C21 0.0358(12) 0.0685(16) 0.0735(17) 0.0038(13) 0.0072(11) 0.0133(11)
C22 0.0466(13) 0.0463(12) 0.0625(15) 0.0031(11) -0.0013(10) 0.0122(10)
C23 0.0384(11) 0.0383(11) 0.0480(12) -0.0020(9) -0.0037(9) -0.0008(8)
C24 0.0296(10) 0.0379(10) 0.0467(12) -0.0036(9) -0.0033(8) 0.0022(8)
C25 0.0799(18) 0.0502(14) 0.083(2) 0.0184(14) 0.0062(14) -0.0025(12)
S2 0.0535(3) 0.0409(3) 0.0501(3) 0.0020(2) -0.0178(2) -0.0036(2)
O5 0.0579(9) 0.0419(8) 0.0576(10) 0.0131(7) -0.0077(7) 0.0001(7)
O6 0.0519(9) 0.0372(7) 0.0533(9) 0.0110(7) 0.0034(7) -0.0060(6)
O7 0.0372(7) 0.0378(7) 0.0507(9) 0.0140(6) -0.0030(6) -0.0053(5)
O8 0.0427(9) 0.0567(9) 0.0836(12) 0.0291(9) 0.0139(8) 0.0013(7)
N4 0.0348(8) 0.0358(8) 0.0333(9) 0.0005(7) 0.0009(6) -0.0002(6)
N5 0.0379(9) 0.0335(8) 0.0374(9) 0.0026(7) -0.0043(7) -0.0062(6)
N6 0.0354(8) 0.0344(8) 0.0400(9) 0.0042(7) -0.0048(7) -0.0017(6)
C26 0.0461(12) 0.0329(10) 0.0424(12) 0.0003(9) 0.0062(9) -0.0003(8)
C27 0.0437(11) 0.0386(11) 0.0430(12) -0.0005(9) 0.0087(9) -0.0017(8)
C28 0.0575(14) 0.0480(13) 0.0563(14) 0.0026(11) 0.0126(11) -0.0137(10)
C29 0.0476(13) 0.0644(15) 0.0603(15) -0.0070(12) 0.0120(11) -0.0186(11)
C30 0.0444(12) 0.0658(15) 0.0494(13) -0.0030(12) 0.0050(10) -0.0064(10)
C31 0.0440(12) 0.0520(13) 0.0458(13) 0.0054(10) 0.0052(9) -0.0027(9)
C32 0.0398(11) 0.0393(11) 0.0401(11) 0.0019(9) 0.0102(8) -0.0005(8)
C33 0.0428(11) 0.0347(10) 0.0416(11) 0.0062(9) 0.0071(9) -0.0022(8)
C34 0.0392(10) 0.0323(10) 0.0392(11) 0.0000(8) 0.0070(8) 0.0011(7)
C35 0.0420(11) 0.0349(10) 0.0451(12) 0.0081(9) -0.0004(9) -0.0017(8)
C36 0.0332(10) 0.0331(9) 0.0373(11) -0.0017(8) 0.0035(8) -0.0011(7)
C37 0.0426(11) 0.0407(11) 0.0450(12) 0.0067(9) -0.0026(9) 0.0022(8)
C38 0.0349(11) 0.0563(13) 0.0589(14) 0.0053(11) -0.0091(9) -0.0023(9)
C39 0.0366(12) 0.0589(14) 0.0667(16) 0.0102(12) -0.0007(10) -0.0120(10)
C40 0.0411(11) 0.0409(11) 0.0497(13) 0.0068(9) 0.0041(9) -0.0060(8)
C41 0.0345(10) 0.0329(9) 0.0337(10) 0.0000(8) 0.0038(8) -0.0004(7)
C42 0.0369(10) 0.0337(10) 0.0345(10) 0.0006(8) 0.0025(8) -0.0050(7)
C43 0.0368(10) 0.0340(10) 0.0328(10) -0.0020(8) 0.0018(8) 0.0002(8)
C44 0.0361(10) 0.0304(9) 0.0376(11) 0.0002(8) -0.0015(8) 0.0007(7)
C45 0.0333(11) 0.0419(11) 0.0622(14) 0.0023(10) 0.0062(9) 0.0006(8)
C46 0.0349(11) 0.0453(12) 0.0780(17) 0.0062(12) 0.0011(10) 0.0100(9)
C47 0.0452(12) 0.0364(11) 0.0667(15) 0.0152(10) -0.0004(10) 0.0056(9)
C48 0.0364(11) 0.0393(11) 0.0463(12) 0.0071(9) 0.0023(9) -0.0012(8)
C49 0.0322(10) 0.0375(10) 0.0419(11) 0.0025(9) 0.0006(8) 0.0049(8)
C50 0.0741(17) 0.0560(15) 0.0719(18) 0.0201(13) 0.0213(13) -0.0042(12)
O9A 0.0948(19) 0.0619(15) 0.0784(19) -0.0125(13) 0.0393(14) -0.0195(13)
C51A 0.092(3) 0.029(4) 0.083(3) -0.002(3) 0.034(2) -0.008(3)
C52A 0.062(3) 0.091(3) 0.035(3) -0.014(3) -0.017(2) -0.017(2)
O9B 0.0948(19) 0.0619(15) 0.0784(19) -0.0125(13) 0.0393(14) -0.0195(13)
C51B 0.092(3) 0.029(4) 0.083(3) -0.002(3) 0.034(2) -0.008(3)
C52B 0.062(3) 0.091(3) 0.035(3) -0.014(3) -0.017(2) -0.017(2)

loop_
_atom_type_symbol
_atom_type_description
_atom_type_scat_dispersion_real
_atom_type_scat_dispersion_imag
_atom_type_scat_source
C C 0.0033 0.0016 'International Tables Vol C Tables 4.2.6.8 and 6.1.1.4'
H H 0.0000 0.0000 'International Tables Vol C Tables 4.2.6.8 and 6.1.1.4'
N N 0.0061 0.0033 'International Tables Vol C Tables 4.2.6.8 and 6.1.1.4'
O O 0.0106 0.0060 'International Tables Vol C Tables 4.2.6.8 and 6.1.1.4'
S S 0.1246 0.1234 'International Tables Vol C Tables 4.2.6.8 and 6.1.1.4'

loop_
_geom_angle_atom_site_label_1
_geom_angle_atom_site_label_2
_geom_angle_atom_site_label_3
_geom_angle
_geom_angle_site_symmetry_1
_geom_angle_site_symmetry_3
C1 O2 C2 121.99(15) . .
C11 O3 C10 117.54(14) . .
C23 O4 C25 117.59(17) . .
C17 N1 N2 115.85(15) . .
C18 N2 N1 120.13(15) . .
C18 N2 H2 119.9 . .
N1 N2 H2 119.9 . .
C18 N3 C19 124.00(15) . .
C18 N3 H3A 118.0 . .
C19 N3 H3A 118.0 . .
O1 C1 O2 117.47(18) . .
O1 C1 C9 124.70(19) . .
O2 C1 C9 117.81(17) . .
C3 C2 O2 117.06(18) . .
C3 C2 C7 122.26(19) . .
O2 C2 C7 120.67(17) . .
C4 C3 C2 118.6(2) . .
C4 C3 H3 120.7 . .
C2 C3 H3 120.7 . .
C5 C4 C3 121.0(2) . .
C5 C4 H4 119.5 . .
C3 C4 H4 119.5 . .
C4 C5 C6 120.1(2) . .
C4 C5 H5 120.0 . .
C6 C5 H5 120.0 . .
C5 C6 C7 120.3(2) . .
C5 C6 H6 119.8 . .
C7 C6 H6 119.8 . .
C2 C7 C6 117.74(19) . .
C2 C7 C8 118.15(18) . .
C6 C7 C8 124.0(2) . .
C9 C8 C7 120.73(19) . .
C9 C8 H8 119.6 . .
C7 C8 H8 119.6 . .
C8 C9 C1 120.50(18) . .
C8 C9 C10 125.68(19) . .
C1 C9 C10 113.81(17) . .
O3 C10 C9 108.45(15) . .
O3 C10 H10A 110.0 . .
C9 C10 H10A 110.0 . .
O3 C10 H10B 110.0 . .
C9 C10 H10B 110.0 . .
H10A C10 H10B 108.4 . .
O3 C11 C12 124.21(19) . .
O3 C11 C16 115.03(16) . .
C12 C11 C16 120.76(18) . .
C13 C12 C11 119.0(2) . .
C13 C12 H12 120.5 . .
C11 C12 H12 120.5 . .
C14 C13 C12 121.05(19) . .
C14 C13 H13 119.5 . .
C12 C13 H13 119.5 . .
C13 C14 C15 119.8(2) . .
C13 C14 H14 120.1 . .
C15 C14 H14 120.1 . .
C14 C15 C16 120.6(2) . .
C14 C15 H15 119.7 . .
C16 C15 H15 119.7 . .
C15 C16 C11 118.71(17) . .
C15 C16 C17 120.92(18) . .
C11 C16 C17 120.35(17) . .
N1 C17 C16 120.38(17) . .
N1 C17 H17 119.8 . .
C16 C17 H17 119.8 . .
N3 C18 N2 116.51(16) . .
N3 C18 S1 124.68(14) . .
N2 C18 S1 118.81(14) . .
C24 C19 C20 120.38(18) . .
C24 C19 N3 119.54(17) . .
C20 C19 N3 120.07(18) . .
C21 C20 C19 118.9(2) . .
C21 C20 H20 120.5 . .
C19 C20 H20 120.5 . .
C22 C21 C20 121.2(2) . .
C22 C21 H21 119.4 . .
C20 C21 H21 119.4 . .
C23 C22 C21 119.4(2) . .
C23 C22 H22 120.3 . .
C21 C22 H22 120.3 . .
C22 C23 O4 124.61(18) . .
C22 C23 C24 120.06(19) . .
O4 C23 C24 115.33(17) . .
C19 C24 C23 119.93(18) . .
C19 C24 H24 120.0 . .
C23 C24 H24 120.0 . .
O4 C25 H25A 109.5 . .
O4 C25 H25B 109.5 . .
H25A C25 H25B 109.5 . .
O4 C25 H25C 109.5 . .
H25A C25 H25C 109.5 . .
H25B C25 H25C 109.5 . .
C26 O6 C27 121.74(15) . .
C36 O7 C35 116.99(13) . .
C48 O8 C50 118.31(16) . .
C42 N4 N5 115.56(14) . .
C43 N5 N4 121.03(14) . .
C43 N5 H5A 119.5 . .
N4 N5 H5A 119.5 . .
C43 N6 C44 126.35(15) . .
C43 N6 H6A 116.8 . .
C44 N6 H6A 116.8 . .
O5 C26 O6 117.13(17) . .
O5 C26 C34 124.81(18) . .
O6 C26 C34 118.06(16) . .
C28 C27 O6 117.00(18) . .
C28 C27 C32 122.23(19) . .
O6 C27 C32 120.77(17) . .
C29 C28 C27 118.3(2) . .
C29 C28 H28 120.8 . .
C27 C28 H28 120.8 . .
C28 C29 C30 121.1(2) . .
C28 C29 H29 119.4 . .
C30 C29 H29 119.4 . .
C31 C30 C29 119.8(2) . .
C31 C30 H30 120.1 . .
C29 C30 H30 120.1 . .
C30 C31 C32 120.6(2) . .
C30 C31 H31 119.7 . .
C32 C31 H31 119.7 . .
C27 C32 C31 117.87(17) . .
C27 C32 C33 117.88(17) . .
C31 C32 C33 124.22(18) . .
C34 C33 C32 121.19(18) . .
C34 C33 H33 119.4 . .
C32 C33 H33 119.4 . .
C33 C34 C26 120.24(17) . .
C33 C34 C35 126.44(17) . .
C26 C34 C35 113.32(16) . .
O7 C35 C34 109.00(15) . .
O7 C35 H35A 109.9 . .
C34 C35 H35A 109.9 . .
O7 C35 H35B 109.9 . .
C34 C35 H35B 109.9 . .
H35A C35 H35B 108.3 . .
O7 C36 C37 124.09(17) . .
O7 C36 C41 115.40(15) . .
C37 C36 C41 120.51(16) . .
C38 C37 C36 119.51(19) . .
C38 C37 H37 120.2 . .
C36 C37 H37 120.2 . .
C37 C38 C39 121.10(18) . .
C37 C38 H38 119.5 . .
C39 C38 H38 119.5 . .
C38 C39 C40 119.56(19) . .
C38 C39 H39 120.2 . .
C40 C39 H39 120.2 . .
C39 C40 C41 121.14(19) . .
C39 C40 H40 119.4 . .
C41 C40 H40 119.4 . .
C40 C41 C36 118.18(16) . .
C40 C41 C42 121.69(17) . .
C36 C41 C42 120.09(15) . .
N4 C42 C41 121.00(16) . .
N4 C42 H42 119.5 . .
C41 C42 H42 119.5 . .
N6 C43 N5 115.71(15) . .
N6 C43 S2 125.77(14) . .
N5 C43 S2 118.50(13) . .
C49 C44 C45 119.87(17) . .
C49 C44 N6 119.11(16) . .
C45 C44 N6 120.98(17) . .
C46 C45 C44 119.20(19) . .
C46 C45 H45 120.4 . .
C44 C45 H45 120.4 . .
C45 C46 C47 121.60(18) . .
C45 C46 H46 119.2 . .
C47 C46 H46 119.2 . .
C46 C47 C48 118.91(19) . .
C46 C47 H47 120.5 . .
C48 C47 H47 120.5 . .
O8 C48 C47 123.89(18) . .
O8 C48 C49 115.92(16) . .
C47 C48 C49 120.18(18) . .
C44 C49 C48 120.16(17) . .
C44 C49 H49 119.9 . .
C48 C49 H49 119.9 . .
O8 C50 H50A 109.5 . .
O8 C50 H50B 109.5 . .
H50A C50 H50B 109.5 . .
O8 C50 H50C 109.5 . .
H50A C50 H50C 109.5 . .
H50B C50 H50C 109.5 . .
C51A O9A C52A 108.4(4) . .
O9A C51A C52A 115.6(8) . 3_566
O9A C51A H51A 108.4 . .
C52A C51A H51A 108.4 3_566 .
O9A C51A H51B 108.4 . .
C52A C51A H51B 108.4 3_566 .
H51A C51A H51B 107.4 . .
O9A C52A C51A 102.0(4) . 3_566
O9A C52A H52A 111.4 . .
C51A C52A H52A 111.4 3_566 .
O9A C52A H52B 111.4 . .
C51A C52A H52B 111.4 3_566 .
H52A C52A H52B 109.2 . .
C51B O9B C52B 105.0(13) . 3_566
O9B C51B C52B 89.0(10) . .
O9B C51B H51C 113.8 . .
C52B C51B H51C 113.8 . .
O9B C51B H51D 113.8 . .
C52B C51B H51D 113.8 . .
H51C C51B H51D 111.0 . .
C51B C52B O9B 122.7(14) . 3_566
C51B C52B H52C 106.7 . .
O9B C52B H52C 106.7 3_566 .
C51B C52B H52D 106.7 . .
O9B C52B H52D 106.7 3_566 .
H52C C52B H52D 106.6 . .

loop_
_geom_bond_atom_site_label_1
_geom_bond_atom_site_label_2
_geom_bond_distance
_geom_bond_site_symmetry_2
S1 C18 1.6816(18) .
O1 C1 1.203(2) .
O2 C1 1.364(2) .
O2 C2 1.379(2) .
O3 C11 1.373(2) .
O3 C10 1.414(2) .
O4 C23 1.374(2) .
O4 C25 1.418(3) .
N1 C17 1.272(2) .
N1 N2 1.375(2) .
N2 C18 1.344(2) .
N2 H2 0.8600 .
N3 C18 1.330(2) .
N3 C19 1.423(2) .
N3 H3A 0.8600 .
C1 C9 1.451(3) .
C2 C3 1.377(3) .
C2 C7 1.381(3) .
C3 C4 1.373(3) .
C3 H3 0.9300 .
C4 C5 1.373(3) .
C4 H4 0.9300 .
C5 C6 1.377(3) .
C5 H5 0.9300 .
C6 C7 1.401(3) .
C6 H6 0.9300 .
C7 C8 1.440(3) .
C8 C9 1.335(3) .
C8 H8 0.9300 .
C9 C10 1.496(3) .
C10 H10A 0.9700 .
C10 H10B 0.9700 .
C11 C12 1.387(3) .
C11 C16 1.393(3) .
C12 C13 1.382(3) .
C12 H12 0.9300 .
C13 C14 1.371(3) .
C13 H13 0.9300 .
C14 C15 1.381(3) .
C14 H14 0.9300 .
C15 C16 1.391(3) .
C15 H15 0.9300 .
C16 C17 1.457(2) .
C17 H17 0.9300 .
C19 C24 1.371(3) .
C19 C20 1.385(3) .
C20 C21 1.378(3) .
C20 H20 0.9300 .
C21 C22 1.377(3) .
C21 H21 0.9300 .
C22 C23 1.372(3) .
C22 H22 0.9300 .
C23 C24 1.391(3) .
C24 H24 0.9300 .
C25 H25A 0.9600 .
C25 H25B 0.9600 .
C25 H25C 0.9600 .
S2 C43 1.6807(18) .
O5 C26 1.209(2) .
O6 C26 1.366(2) .
O6 C27 1.384(2) .
O7 C36 1.369(2) .
O7 C35 1.416(2) .
O8 C48 1.371(2) .
O8 C50 1.416(3) .
N4 C42 1.274(2) .
N4 N5 1.3734(19) .
N5 C43 1.348(2) .
N5 H5A 0.8600 .
N6 C43 1.342(2) .
N6 C44 1.415(2) .
N6 H6A 0.8600 .
C26 C34 1.452(3) .
C27 C28 1.380(3) .
C27 C32 1.385(3) .
C28 C29 1.377(3) .
C28 H28 0.9300 .
C29 C30 1.384(3) .
C29 H29 0.9300 .
C30 C31 1.371(3) .
C30 H30 0.9300 .
C31 C32 1.401(3) .
C31 H31 0.9300 .
C32 C33 1.439(3) .
C33 C34 1.335(3) .
C33 H33 0.9300 .
C34 C35 1.495(3) .
C35 H35A 0.9700 .
C35 H35B 0.9700 .
C36 C37 1.388(2) .
C36 C41 1.405(2) .
C37 C38 1.374(3) .
C37 H37 0.9300 .
C38 C39 1.375(3) .
C38 H38 0.9300 .
C39 C40 1.382(3) .
C39 H39 0.9300 .
C40 C41 1.389(3) .
C40 H40 0.9300 .
C41 C42 1.456(2) .
C42 H42 0.9300 .
C44 C49 1.377(3) .
C44 C45 1.387(3) .
C45 C46 1.372(3) .
C45 H45 0.9300 .
C46 C47 1.378(3) .
C46 H46 0.9300 .
C47 C48 1.379(3) .
C47 H47 0.9300 .
C48 C49 1.386(3) .
C49 H49 0.9300 .
C50 H50A 0.9600 .
C50 H50B 0.9600 .
C50 H50C 0.9600 .
O9A C51A 1.408(11) .
O9A C52A 1.494(8) .
C51A C52A 1.508(7) 3_566
C51A H51A 0.9700 .
C51A H51B 0.9700 .
C52A C51A 1.508(7) 3_566
C52A H52A 0.9700 .
C52A H52B 0.9700 .
O9B C51B 1.383(16) .
O9B C52B 1.489(18) 3_566
C51B C52B 1.453(14) .
C51B H51C 0.9700 .
C51B H51D 0.9700 .
C52B O9B 1.489(18) 3_566
C52B H52C 0.9700 .
C52B H52D 0.9700 .

loop_
_geom_hbond_atom_site_label_D
_geom_hbond_atom_site_label_H
_geom_hbond_atom_site_label_A
_geom_hbond_distance_DH
_geom_hbond_distance_HA
_geom_hbond_distance_DA
_geom_hbond_angle_DHA
_geom_hbond_site_symmetry_A
N2 H2 S2 0.86 2.56 3.3984(16) 164.6 3_655
N3 H3A O1 0.86 2.25 3.027(2) 149.5 2_655
C3 H3 N4 0.93 2.67 3.488(3) 147.3 2_645
C17 H17 S2 0.93 2.94 3.7616(19) 147.7 3_655
N5 H5A S1 0.86 2.58 3.3766(15) 154.6 3_655
N6 H6A O5 0.86 2.55 3.281(2) 143.9 2_755
C42 H42 S1 0.93 2.87 3.6659(18) 144.4 3_655
C49 H49 O5 0.93 2.62 3.316(2) 132.2 2_755
C51B H51D S1 0.97 2.99 3.78(3) 139.4 2
C52B H52D N5 0.97 2.61 3.575(17) 171.3 4_466

loop_
_geom_torsion_atom_site_label_1
_geom_torsion_atom_site_label_2
_geom_torsion_atom_site_label_3
_geom_torsion_atom_site_label_4
_geom_torsion
_geom_torsion_site_symmetry_1
_geom_torsion_site_symmetry_4
C17 N1 N2 C18 166.32(19) . .
C2 O2 C1 O1 177.75(19) . .
C2 O2 C1 C9 -3.6(3) . .
C1 O2 C2 C3 -174.76(19) . .
C1 O2 C2 C7 4.7(3) . .
O2 C2 C3 C4 179.1(2) . .
C7 C2 C3 C4 -0.3(3) . .
C2 C3 C4 C5 0.6(4) . .
C3 C4 C5 C6 -0.3(4) . .
C4 C5 C6 C7 -0.3(4) . .
C3 C2 C7 C6 -0.3(3) . .
O2 C2 C7 C6 -179.6(2) . .
C3 C2 C7 C8 177.1(2) . .
O2 C2 C7 C8 -2.3(3) . .
C5 C6 C7 C2 0.5(4) . .
C5 C6 C7 C8 -176.6(2) . .
C2 C7 C8 C9 -0.9(3) . .
C6 C7 C8 C9 176.3(2) . .
C7 C8 C9 C1 1.8(3) . .
C7 C8 C9 C10 -176.8(2) . .
O1 C1 C9 C8 178.9(2) . .
O2 C1 C9 C8 0.4(3) . .
O1 C1 C9 C10 -2.3(3) . .
O2 C1 C9 C10 179.15(18) . .
C11 O3 C10 C9 -177.52(17) . .
C8 C9 C10 O3 -10.4(3) . .
C1 C9 C10 O3 170.90(17) . .
C10 O3 C11 C12 -9.9(3) . .
C10 O3 C11 C16 170.73(18) . .
O3 C11 C12 C13 -177.36(19) . .
C16 C11 C12 C13 1.9(3) . .
C11 C12 C13 C14 0.6(3) . .
C12 C13 C14 C15 -1.8(4) . .
C13 C14 C15 C16 0.5(3) . .
C14 C15 C16 C11 2.0(3) . .
C14 C15 C16 C17 -176.0(2) . .
O3 C11 C16 C15 176.17(17) . .
C12 C11 C16 C15 -3.2(3) . .
O3 C11 C16 C17 -5.8(3) . .
C12 C11 C16 C17 174.83(18) . .
N2 N1 C17 C16 175.62(17) . .
C15 C16 C17 N1 -29.7(3) . .
C11 C16 C17 N1 152.3(2) . .
C19 N3 C18 N2 -171.35(18) . .
C19 N3 C18 S1 9.1(3) . .
N1 N2 C18 N3 2.0(3) . .
N1 N2 C18 S1 -178.42(14) . .
C18 N3 C19 C24 -120.5(2) . .
C18 N3 C19 C20 60.6(3) . .
C24 C19 C20 C21 2.1(3) . .
N3 C19 C20 C21 -179.1(2) . .
C19 C20 C21 C22 -1.0(4) . .
C20 C21 C22 C23 -0.3(4) . .
C21 C22 C23 O4 -179.5(2) . .
C21 C22 C23 C24 0.6(3) . .
C25 O4 C23 C22 -18.1(3) . .
C25 O4 C23 C24 161.8(2) . .
C20 C19 C24 C23 -1.9(3) . .
N3 C19 C24 C23 179.31(18) . .
C22 C23 C24 C19 0.5(3) . .
O4 C23 C24 C19 -179.40(18) . .
C42 N4 N5 C43 -178.12(17) . .
C27 O6 C26 O5 -177.52(18) . .
C27 O6 C26 C34 2.0(3) . .
C26 O6 C27 C28 -178.37(19) . .
C26 O6 C27 C32 1.4(3) . .
O6 C27 C28 C29 -179.4(2) . .
C32 C27 C28 C29 0.9(3) . .
C27 C28 C29 C30 -0.1(4) . .
C28 C29 C30 C31 -0.3(4) . .
C29 C30 C31 C32 -0.2(3) . .
C28 C27 C32 C31 -1.3(3) . .
O6 C27 C32 C31 178.99(18) . .
C28 C27 C32 C33 176.66(19) . .
O6 C27 C32 C33 -3.1(3) . .
C30 C31 C32 C27 0.9(3) . .
C30 C31 C32 C33 -176.9(2) . .
C27 C32 C33 C34 1.4(3) . .
C31 C32 C33 C34 179.2(2) . .
C32 C33 C34 C26 1.9(3) . .
C32 C33 C34 C35 -178.78(19) . .
O5 C26 C34 C33 175.8(2) . .
O6 C26 C34 C33 -3.6(3) . .
O5 C26 C34 C35 -3.6(3) . .
O6 C26 C34 C35 177.00(17) . .
C36 O7 C35 C34 -172.98(16) . .
C33 C34 C35 O7 -1.1(3) . .
C26 C34 C35 O7 178.31(16) . .
C35 O7 C36 C37 -2.6(3) . .
C35 O7 C36 C41 177.28(17) . .
O7 C36 C37 C38 179.01(19) . .
C41 C36 C37 C38 -0.8(3) . .
C36 C37 C38 C39 0.3(3) . .
C37 C38 C39 C40 0.1(4) . .
C38 C39 C40 C41 0.1(4) . .
C39 C40 C41 C36 -0.6(3) . .
C39 C40 C41 C42 -178.5(2) . .
O7 C36 C41 C40 -178.85(17) . .
C37 C36 C41 C40 1.0(3) . .
O7 C36 C41 C42 -1.0(3) . .
C37 C36 C41 C42 178.85(18) . .
N5 N4 C42 C41 177.11(16) . .
C40 C41 C42 N4 -14.0(3) . .
C36 C41 C42 N4 168.27(18) . .
C44 N6 C43 N5 -175.57(17) . .
C44 N6 C43 S2 6.0(3) . .
N4 N5 C43 N6 -3.7(3) . .
N4 N5 C43 S2 174.78(13) . .
C43 N6 C44 C49 -134.8(2) . .
C43 N6 C44 C45 47.6(3) . .
C49 C44 C45 C46 2.8(3) . .
N6 C44 C45 C46 -179.62(19) . .
C44 C45 C46 C47 -2.1(3) . .
C45 C46 C47 C48 -0.3(4) . .
C50 O8 C48 C47 -21.5(3) . .
C50 O8 C48 C49 159.7(2) . .
C46 C47 C48 O8 -176.6(2) . .
C46 C47 C48 C49 2.1(3) . .
C45 C44 C49 C48 -1.0(3) . .
N6 C44 C49 C48 -178.69(17) . .
O8 C48 C49 C44 177.39(18) . .
C47 C48 C49 C44 -1.4(3) . .
C52A O9A C51A C52A -66.3(8) . 3_566
C51A O9A C52A C51A 57.6(10) . 3_566
C52B O9B C51B C52B 56.3(17) 3_566 .
O9B C51B C52B O9B -72.7(18) . 3_566
